data_4306441
loop_
_publ_author_name
'Carsten Knapp'
'Paul G. Watson'
'Enno Lork'
'Daniel H. Friese'
'R\"udiger Mews'
'Andreas Decken'

_publ_contact_author_address
;
Institut f\"ur Anorganische und Analytische Chemie
Albert-Ludwigs Universit\"at Freiburg
Albertstr. 21
79104 Freiburg i. Br.
Germany
;
_publ_contact_author_email carsten.knapp@ac.uni-freiburg.de
_publ_contact_author_fax +49-761-203-6150
_publ_contact_author_name 'Carsten Knapp'
_publ_contact_author_phone +49-761-203-6001
_publ_section_title
;
Trithiatetrazocine Cations, [RCN4S3]+; Planar Sulfur-Nitrogen 10\p
Aromatics
;
_journal_name_full 'Inorganic Chemistry'
_journal_page_first 10618
_journal_page_last 10625
_journal_paper_doi 10.1021/ic801253f
_journal_volume 47
_journal_year 2008
_chemical_formula_moiety 'C7 H4 F N4 S3,  As F6'
_chemical_formula_sum 'C7 H4 As F7 N4 S3'
_chemical_formula_weight 448.24
_space_group_IT_number 2
_symmetry_cell_setting triclinic
_symmetry_Int_Tables_number 2
_symmetry_space_group_name_Hall '-P 1'
_symmetry_space_group_name_H-M 'P -1'
_atom_sites_solution_hydrogens geom
_atom_sites_solution_primary direct
_atom_sites_solution_secondary difmap
_audit_creation_method SHELXL-97
_cell_angle_alpha 83.467(1)
_cell_angle_beta 84.680(1)
_cell_angle_gamma 66.607(1)
_cell_formula_units_Z 2
_cell_length_a 6.5240(5)
_cell_length_b 7.9184(7)
_cell_length_c 14.3798(12)
_cell_measurement_reflns_used 3516
_cell_measurement_temperature 173(1)
_cell_measurement_theta_max 28.24
_cell_measurement_theta_min 2.81
_cell_volume 676.45(10)
_computing_cell_refinement 'Bruker SMART'
_computing_data_collection 'Bruker SMART'
_computing_data_reduction 'Bruker SAINT'
_computing_molecular_graphics 'Bruker SHELXTL'
_computing_publication_material 'Bruker SHELXTL'
_computing_structure_refinement 'SHELXL-97 (Sheldrick, 1997)'
_computing_structure_solution 'SHELXS-97 (Sheldrick, 1990)'
_diffrn_ambient_temperature 173(1)
_diffrn_measured_fraction_theta_full 0.995
_diffrn_measured_fraction_theta_max 0.948
_diffrn_measurement_device_type 'Bruker AXS SMART1000/P4'
_diffrn_measurement_method 'phi and omega scans'
_diffrn_radiation_monochromator graphite
_diffrn_radiation_probe x-ray
_diffrn_radiation_type MoK\a
_diffrn_radiation_wavelength 0.71073
_diffrn_reflns_av_R_equivalents 0.0151
_diffrn_reflns_av_sigmaI/netI 0.0216
_diffrn_reflns_limit_h_max 8
_diffrn_reflns_limit_h_min -8
_diffrn_reflns_limit_k_max 9
_diffrn_reflns_limit_k_min -10
_diffrn_reflns_limit_l_max 18
_diffrn_reflns_limit_l_min -17
_diffrn_reflns_number 4743
_diffrn_reflns_theta_full 25.00
_diffrn_reflns_theta_max 27.49
_diffrn_reflns_theta_min 1.43
_diffrn_source 'fine-focus sealed tube'
_diffrn_source_type K760
_diffrn_standards_decay_% 0
_diffrn_standards_interval_count 0
_diffrn_standards_interval_time 0
_diffrn_standards_number 0
_exptl_absorpt_coefficient_mu 3.057
_exptl_absorpt_correction_T_max 0.734706
_exptl_absorpt_correction_T_min 0.427868
_exptl_absorpt_correction_type multi-scan
_exptl_absorpt_process_details 'SADABS (Sheldrick, 1997b)'
_exptl_crystal_colour Yellow
_exptl_crystal_density_diffrn 2.201
_exptl_crystal_density_method 'not measured'
_exptl_crystal_description Irregular
_exptl_crystal_F_000 436
_exptl_crystal_size_max 0.33
_exptl_crystal_size_mid 0.25
_exptl_crystal_size_min 0.10
_refine_diff_density_max 2.173
_refine_diff_density_min -0.716
_refine_diff_density_rms 0.117
_refine_ls_extinction_method none
_refine_ls_goodness_of_fit_ref 1.085
_refine_ls_hydrogen_treatment constr
_refine_ls_matrix_type full
_refine_ls_number_parameters 199
_refine_ls_number_reflns 2952
_refine_ls_number_restraints 0
_refine_ls_restrained_S_all 1.085
_refine_ls_R_factor_all 0.0331
_refine_ls_R_factor_gt 0.0313
_refine_ls_shift/su_max 0.001
_refine_ls_shift/su_mean 0.000
_refine_ls_structure_factor_coef Fsqd
_refine_ls_weighting_details 'calc w=1/[\s^2^(Fo^2^)+(0.0511P)^2^+0.9060P] where P=(Fo^2^+2Fc^2^)/3'
_refine_ls_weighting_scheme calc
_refine_ls_wR_factor_gt 0.0884
_refine_ls_wR_factor_ref 0.0898
_reflns_number_gt 2798
_reflns_number_total 2952
_reflns_threshold_expression 'I > 2\s(I)'
_cod_data_source_file ic801253f_si_002_4.cif
_cod_data_source_block 2e
_cod_database_code 4306441

loop_
_symmetry_equiv_pos_as_xyz
'x, y, z'
'-x, -y, -z'

loop_
_atom_site_label
_atom_site_type_symbol
_atom_site_fract_x
_atom_site_fract_y
_atom_site_fract_z
_atom_site_U_iso_or_equiv
_atom_site_adp_type
_atom_site_occupancy
_atom_site_symmetry_multiplicity
_atom_site_calc_flag
_atom_site_refinement_flags
_atom_site_disorder_assembly
_atom_site_disorder_group
C1 C 0.2887(4) 0.7416(4) 0.81210(18) 0.0202(5) Uani 1 1 d . . .
N1 N 0.0789(4) 0.8149(3) 0.78602(16) 0.0225(5) Uani 1 1 d . . .
S1 S -0.08569(11) 0.86643(10) 0.70794(5) 0.02331(16) Uani 1 1 d . . .
N2 N -0.0137(4) 0.8269(3) 0.60274(17) 0.0241(5) Uani 1 1 d . . .
S2 S 0.19318(12) 0.74115(10) 0.53278(5) 0.02603(17) Uani 1 1 d . . .
N3 N 0.4299(4) 0.6564(3) 0.57326(16) 0.0235(5) Uani 1 1 d . . .
S3 S 0.57353(11) 0.61350(10) 0.66052(5) 0.02413(16) Uani 1 1 d . . .
N4 N 0.4743(4) 0.6637(3) 0.76007(16) 0.0223(5) Uani 1 1 d . . .
C2 C 0.3136(5) 0.7469(4) 0.91283(19) 0.0228(5) Uani 1 1 d . . .
C3 C 0.4968(6) 0.7552(5) 0.9478(2) 0.0373(7) Uani 1 1 d . . .
C4 C 0.5142(7) 0.7628(6) 1.0420(2) 0.0462(9) Uani 1 1 d . . .
H4 H 0.6440 0.7700 1.0633 0.055 Uiso 1 1 calc R . .
C5 C 0.3455(6) 0.7602(5) 1.1043(2) 0.0336(7) Uani 1 1 d . . .
H5 H 0.3569 0.7646 1.1693 0.040 Uiso 1 1 calc R . .
C6 C 0.1581(7) 0.7512(7) 1.0726(3) 0.0563(12) Uani 1 1 d . . .
H6 H 0.0393 0.7496 1.1157 0.068 Uiso 1 1 calc R . .
C7 C 0.1421(6) 0.7443(7) 0.9782(2) 0.0515(11) Uani 1 1 d . . .
H7 H 0.0119 0.7377 0.9572 0.062 Uiso 1 1 calc R . .
F1 F 0.6737(5) 0.7483(6) 0.88888(18) 0.0986(13) Uani 1 1 d . . .
As As 0.75655(4) 0.76465(3) 0.329228(17) 0.01799(10) Uani 1 1 d . . .
F2 F 0.8467(3) 0.6407(3) 0.43372(13) 0.0360(4) Uani 1 1 d . . .
F3 F 0.6676(3) 0.8889(3) 0.22449(12) 0.0332(4) Uani 1 1 d . . .
F4 F 0.8269(4) 0.5616(3) 0.27766(15) 0.0426(5) Uani 1 1 d . . .
F5 F 0.4933(3) 0.7678(3) 0.35661(14) 0.0372(4) Uani 1 1 d . . .
F6 F 0.6869(4) 0.9676(3) 0.38007(15) 0.0425(5) Uani 1 1 d . . .
F7 F 1.0196(3) 0.7611(3) 0.30058(15) 0.0389(5) Uani 1 1 d . . .

loop_
_atom_site_aniso_label
_atom_site_aniso_U_11
_atom_site_aniso_U_22
_atom_site_aniso_U_33
_atom_site_aniso_U_23
_atom_site_aniso_U_13
_atom_site_aniso_U_12
C1 0.0251(12) 0.0186(12) 0.0182(12) -0.0009(9) -0.0025(10) -0.0099(10)
N1 0.0255(11) 0.0239(11) 0.0192(11) -0.0020(9) -0.0028(9) -0.0104(9)
S1 0.0194(3) 0.0275(3) 0.0222(3) -0.0028(3) -0.0025(2) -0.0077(3)
N2 0.0280(12) 0.0240(11) 0.0214(12) -0.0013(9) -0.0046(9) -0.0109(9)
S2 0.0319(4) 0.0295(4) 0.0181(3) -0.0042(3) -0.0028(3) -0.0126(3)
N3 0.0288(12) 0.0230(11) 0.0213(11) -0.0058(9) 0.0023(9) -0.0127(10)
S3 0.0206(3) 0.0270(3) 0.0234(3) -0.0071(3) 0.0013(2) -0.0070(3)
N4 0.0240(11) 0.0231(11) 0.0206(11) -0.0023(9) -0.0025(9) -0.0095(9)
C2 0.0277(13) 0.0229(13) 0.0183(13) -0.0023(10) -0.0034(10) -0.0100(11)
C3 0.0392(17) 0.062(2) 0.0221(15) -0.0046(14) 0.0003(12) -0.0320(17)
C4 0.049(2) 0.080(3) 0.0259(16) -0.0053(17) -0.0080(14) -0.041(2)
C5 0.0440(17) 0.0352(16) 0.0185(14) -0.0037(12) -0.0039(12) -0.0113(14)
C6 0.041(2) 0.110(4) 0.0223(17) -0.0148(19) 0.0089(14) -0.034(2)
C7 0.0349(18) 0.104(3) 0.0238(16) -0.0139(18) 0.0032(13) -0.034(2)
F1 0.083(2) 0.224(4) 0.0367(14) -0.0126(19) 0.0031(13) -0.111(3)
As 0.02135(16) 0.01515(15) 0.01895(16) -0.00075(10) -0.00344(10) -0.00836(11)
F2 0.0431(10) 0.0396(10) 0.0293(10) 0.0137(8) -0.0158(8) -0.0217(9)
F3 0.0407(10) 0.0363(10) 0.0247(9) 0.0092(7) -0.0101(7) -0.0187(8)
F4 0.0576(13) 0.0235(9) 0.0473(12) -0.0149(8) -0.0023(10) -0.0132(9)
F5 0.0260(9) 0.0440(11) 0.0419(11) 0.0075(9) -0.0024(8) -0.0168(8)
F6 0.0624(13) 0.0256(9) 0.0405(11) -0.0147(8) -0.0011(10) -0.0154(9)
F7 0.0261(9) 0.0448(11) 0.0469(12) 0.0072(9) -0.0029(8) -0.0178(8)

loop_
_atom_type_symbol
_atom_type_description
_atom_type_scat_dispersion_real
_atom_type_scat_dispersion_imag
_atom_type_scat_source
C C 0.0033 0.0016 'International Tables Vol C Tables 4.2.6.8 and 6.1.1.4'
N N 0.0061 0.0033 'International Tables Vol C Tables 4.2.6.8 and 6.1.1.4'
F F 0.0171 0.0103 'International Tables Vol C Tables 4.2.6.8 and 6.1.1.4'
S S 0.1246 0.1234 'International Tables Vol C Tables 4.2.6.8 and 6.1.1.4'
As As 0.0499 2.0058 'International Tables Vol C Tables 4.2.6.8 and 6.1.1.4'
H H 0.0000 0.0000 'International Tables Vol C Tables 4.2.6.8 and 6.1.1.4'

loop_
_geom_angle_atom_site_label_1
_geom_angle_atom_site_label_2
_geom_angle_atom_site_label_3
_geom_angle
_geom_angle_site_symmetry_1
_geom_angle_site_symmetry_3
_geom_angle_publ_flag
N4 C1 N1 128.4(2) . . ?
N4 C1 C2 116.9(2) . . ?
N1 C1 C2 114.7(2) . . ?
C1 N1 S1 149.0(2) . . ?
N1 S1 N2 124.02(13) . . ?
S1 N2 S2 143.87(16) . . ?
N3 S2 N2 117.71(13) . . ?
S2 N3 S3 147.84(17) . . ?
N4 S3 N3 123.84(13) . . ?
C1 N4 S3 145.3(2) . . ?
C3 C2 C7 116.3(3) . . ?
C3 C2 C1 124.0(3) . . ?
C7 C2 C1 119.7(3) . . ?
F1 C3 C2 119.2(3) . . ?
F1 C3 C4 117.9(3) . . ?
C2 C3 C4 122.8(3) . . ?
C5 C4 C3 119.9(3) . . ?
C5 C4 H4 120.1 . . ?
C3 C4 H4 120.1 . . ?
C4 C5 C6 119.5(3) . . ?
C4 C5 H5 120.3 . . ?
C6 C5 H5 120.3 . . ?
C5 C6 C7 120.1(3) . . ?
C5 C6 H6 119.9 . . ?
C7 C6 H6 119.9 . . ?
C6 C7 C2 121.4(3) . . ?
C6 C7 H7 119.3 . . ?
C2 C7 H7 119.3 . . ?
F2 As F3 179.70(8) . . ?
F2 As F5 90.49(9) . . ?
F3 As F5 89.81(9) . . ?
F2 As F7 90.00(9) . . ?
F3 As F7 89.70(9) . . ?
F5 As F7 179.37(9) . . ?
F2 As F6 90.48(10) . . ?
F3 As F6 89.49(10) . . ?
F5 As F6 90.98(11) . . ?
F7 As F6 89.41(11) . . ?
F2 As F4 89.78(10) . . ?
F3 As F4 90.25(10) . . ?
F5 As F4 89.21(11) . . ?
F7 As F4 90.40(11) . . ?
F6 As F4 179.68(10) . . ?

loop_
_geom_bond_atom_site_label_1
_geom_bond_atom_site_label_2
_geom_bond_distance
_geom_bond_site_symmetry_2
_geom_bond_publ_flag
C1 N4 1.323(4) . ?
C1 N1 1.329(3) . ?
C1 C2 1.480(4) . ?
N1 S1 1.533(2) . ?
S1 N2 1.570(2) . ?
N2 S2 1.572(3) . ?
S2 N3 1.559(3) . ?
N3 S3 1.561(2) . ?
S3 N4 1.543(2) . ?
C2 C3 1.366(4) . ?
C2 C7 1.398(4) . ?
C3 F1 1.354(4) . ?
C3 C4 1.380(5) . ?
C4 C5 1.359(5) . ?
C4 H4 0.9500 . ?
C5 C6 1.374(5) . ?
C5 H5 0.9500 . ?
C6 C7 1.379(5) . ?
C6 H6 0.9500 . ?
C7 H7 0.9500 . ?
As F2 1.7138(17) . ?
As F3 1.7159(17) . ?
As F5 1.7168(18) . ?
As F7 1.7171(18) . ?
As F6 1.7176(18) . ?
As F4 1.7226(18) . ?
